data_4129011
loop_
_publ_author_name
'Kanbayashi, Naoya'
'Okamura, Taka-Aki'
'Onitsuka, Kiyotaka'

_publ_section_title
;
 Living Cyclocopolymerization through Alternating Insertion of Isocyanide
 and Allene via Controlling the Reactivity of the Propagation Species:
 Detailed Mechanistic Investigation.
;
_journal_issue 38
_journal_name_full 'Journal of the American Chemical Society'
_journal_page_first 15307
_journal_page_last 15317
_journal_paper_doi 10.1021/jacs.9b07431
_journal_volume 141
_journal_year 2019
_chemical_formula_moiety 'C41 H39 Cl4 N O2 P2 Pt'
_chemical_formula_sum 'C41 H39 Cl4 N O2 P2 Pt'
_chemical_formula_weight 976.56
_chemical_name_systematic
;
[(dppp)Pt{CNC6H3(CH=C=CH2)COOMe}Me]Cl-CHCl3
;
_space_group_crystal_system monoclinic
_space_group_IT_number 14
_space_group_name_Hall '-P 2ybc'
_space_group_name_H-M_alt 'P 1 21/c 1'
_atom_sites_solution_hydrogens mixed
_audit_creation_date 2019-02-18
_audit_creation_method SHELXL-2018/3
_cell_angle_alpha 90
_cell_angle_beta 103.353(7)
_cell_angle_gamma 90
_cell_formula_units_Z 4
_cell_length_a 13.5872(3)
_cell_length_b 13.3149(2)
_cell_length_c 22.6201(4)
_cell_measurement_reflns_used 35995
_cell_measurement_temperature 200
_cell_measurement_theta_max 27.47
_cell_measurement_theta_min 1.79
_cell_volume 3981.62(17)
_computing_cell_refinement 'RAPID AUTO (Rigaku, 2015)'
_computing_data_collection 'RAPID AUTO (Rigaku, 2015)'
_computing_data_reduction 'RAPID AUTO (Rigaku, 2015)'
_computing_molecular_graphics 'CrystalStructure 4.2 (Rigaku, 2015)'
_computing_publication_material 'CrystalStructure 4.2 (Rigaku, 2015)'
_computing_structure_refinement 'SHELXL-2018/3 (Sheldrick, 2008)'
_computing_structure_solution 'SIR92 (Altomare, et al., 1994)'
_diffrn_ambient_temperature 200
_diffrn_detector_area_resol_mean 10.000
_diffrn_measured_fraction_theta_full 0.999
_diffrn_measured_fraction_theta_max 0.997
_diffrn_measurement_device_type 'Rigaku R-AXIS RAPID II'
_diffrn_measurement_method \w
_diffrn_radiation_type MoK\a
_diffrn_radiation_wavelength 0.71075
_diffrn_reflns_av_R_equivalents 0.0239
_diffrn_reflns_av_unetI/netI 0.0185
_diffrn_reflns_Laue_measured_fraction_full 0.999
_diffrn_reflns_Laue_measured_fraction_max 0.997
_diffrn_reflns_limit_h_max 17
_diffrn_reflns_limit_h_min -16
_diffrn_reflns_limit_k_max 17
_diffrn_reflns_limit_k_min -17
_diffrn_reflns_limit_l_max 29
_diffrn_reflns_limit_l_min -29
_diffrn_reflns_number 41377
_diffrn_reflns_point_group_measured_fraction_full 0.999
_diffrn_reflns_point_group_measured_fraction_max 0.997
_diffrn_reflns_theta_full 25.242
_diffrn_reflns_theta_max 27.466
_diffrn_reflns_theta_min 2.171
_diffrn_source
;
 MicroMax-007HF microfocus rotating anode X-ray generator
;
_exptl_absorpt_coefficient_mu 3.909
_exptl_absorpt_correction_T_max 0.856
_exptl_absorpt_correction_T_min 0.576
_exptl_absorpt_correction_type multi-scan
_exptl_absorpt_process_details 'ABSCOR (Rigaku, 1995)'
_exptl_crystal_colour pale-yellow
_exptl_crystal_density_diffrn 1.629
_exptl_crystal_density_method 'not measured'
_exptl_crystal_description platelet
_exptl_crystal_F_000 1936
_exptl_crystal_size_max 0.200
_exptl_crystal_size_mid 0.100
_exptl_crystal_size_min 0.040
_refine_diff_density_max 1.434
_refine_diff_density_min -0.608
_refine_diff_density_rms 0.095
_refine_ls_extinction_method none
_refine_ls_goodness_of_fit_ref 1.070
_refine_ls_hydrogen_treatment mixed
_refine_ls_matrix_type full
_refine_ls_number_parameters 471
_refine_ls_number_reflns 9104
_refine_ls_number_restraints 0
_refine_ls_restrained_S_all 1.070
_refine_ls_R_factor_all 0.0321
_refine_ls_R_factor_gt 0.0256
_refine_ls_shift/su_max 0.003
_refine_ls_shift/su_mean 0.000
_refine_ls_structure_factor_coef Fsqd
_refine_ls_weighting_details 'w=1/[\s^2^(Fo^2^)+(0.0320P)^2^+3.5158P] where P=(Fo^2^+2Fc^2^)/3'
_refine_ls_weighting_scheme calc
_refine_ls_wR_factor_gt 0.0597
_refine_ls_wR_factor_ref 0.0617
_reflns_Friedel_coverage 0.000
_reflns_number_gt 8006
_reflns_number_total 9104
_reflns_threshold_expression 'I > 2\s(I)'
_cod_data_source_file ja9b07431_si_002.cif
_cod_data_source_block '[(dppp)Pt{CNC6H3(CH=C=CH2)COOMe}Me]Cl-CHCl3'
_cod_original_cell_volume 3981.59(17)
_cod_original_sg_symbol_H-M 'P 21/c'
_cod_database_code 4129011
_shelx_shelxl_version_number 2018/3
_shelx_space_group_comment
;
The symmetry employed for this shelxl refinement is uniquely defined
by the following loop, which should always be used as a source of
symmetry information in preference to the above space-group names.
They are only intended as comments.
;
_shelx_estimated_absorpt_t_min 0.509
_shelx_estimated_absorpt_t_max 0.859

loop_
_space_group_symop_operation_xyz
'x, y, z'
'-x, y+1/2, -z+1/2'
'-x, -y, -z'
'x, -y-1/2, z-1/2'

loop_
_atom_site_label
_atom_site_type_symbol
_atom_site_fract_x
_atom_site_fract_y
_atom_site_fract_z
_atom_site_U_iso_or_equiv
_atom_site_adp_type
_atom_site_occupancy
_atom_site_site_symmetry_order
_atom_site_calc_flag
_atom_site_refinement_flags_posn
_atom_site_refinement_flags_adp
Pt1 Pt 0.76828(2) 0.43786(2) 0.28563(2) 0.02714(4) Uani 1 1 d . .
Cl1 Cl 0.37245(7) 0.09039(7) 0.08685(4) 0.0519(2) Uani 1 1 d . .
Cl2 Cl 0.64243(8) 0.04229(6) 0.03354(4) 0.0502(2) Uani 1 1 d . .
Cl3 Cl 0.66130(7) 0.24494(7) 0.07893(5) 0.0593(2) Uani 1 1 d . .
Cl4 Cl 0.69968(10) 0.07839(11) 0.16216(5) 0.0806(4) Uani 1 1 d . .
P1 P 0.70107(5) 0.30330(5) 0.32818(3) 0.02804(14) Uani 1 1 d . .
P2 P 0.89456(5) 0.46173(5) 0.37114(3) 0.02842(15) Uani 1 1 d . .
O1 O 0.18270(18) 0.40457(19) -0.02474(12) 0.0524(6) Uani 1 1 d . .
O2 O 0.2371(2) 0.5460(2) -0.05852(16) 0.0816(11) Uani 1 1 d . .
N1 N 0.5934(2) 0.4368(2) 0.16972(12) 0.0368(6) Uani 1 1 d . .
C1 C 0.5101(2) 0.4458(2) 0.12029(13) 0.0340(6) Uani 1 1 d . .
C2 C 0.4964(2) 0.5354(2) 0.08694(13) 0.0329(6) Uani 1 1 d . .
C3 C 0.4110(2) 0.5410(2) 0.03948(14) 0.0340(6) Uani 1 1 d . .
H3 H 0.399356 0.600184 0.015378 0.041 Uiso 1 1 calc R U
C4 C 0.3422(2) 0.4623(2) 0.02635(14) 0.0344(6) Uani 1 1 d . .
C5 C 0.3594(2) 0.3728(2) 0.05988(14) 0.0367(7) Uani 1 1 d . .
H5 H 0.313402 0.318280 0.050158 0.044 Uiso 1 1 calc R U
C6 C 0.4438(2) 0.3647(2) 0.10701(15) 0.0376(7) Uani 1 1 d . .
H6 H 0.456589 0.304567 0.130162 0.045 Uiso 1 1 calc R U
C7 C 0.6598(2) 0.4329(2) 0.21171(14) 0.0332(6) Uani 1 1 d . .
C8 C 0.5687(2) 0.6191(3) 0.10189(15) 0.0383(7) Uani 1 1 d . .
H8 H 0.626(3) 0.602(3) 0.1306(17) 0.046 Uiso 1 1 d . U
C9 C 0.5580(2) 0.7062(3) 0.07450(14) 0.0390(7) Uani 1 1 d . .
C10 C 0.5485(3) 0.7929(3) 0.04786(18) 0.0456(8) Uani 1 1 d . .
H10A H 0.577(3) 0.806(3) 0.0122(18) 0.055 Uiso 1 1 d . U
H10B H 0.525(3) 0.848(3) 0.0679(18) 0.055 Uiso 1 1 d . U
C11 C 0.2497(3) 0.4770(3) -0.02359(16) 0.0447(8) Uani 1 1 d . .
C12 C 0.0879(3) 0.4132(3) -0.0697(2) 0.0670(12) Uani 1 1 d . .
H12A H 0.058770 0.479931 -0.066975 0.080 Uiso 1 1 calc R U
H12B H 0.040697 0.361724 -0.062245 0.080 Uiso 1 1 calc R U
H12C H 0.100100 0.403906 -0.110428 0.080 Uiso 1 1 calc R U
C13 C 0.8282(3) 0.5569(3) 0.24263(17) 0.0457(8) Uani 1 1 d . .
H13A H 0.833891 0.535519 0.202108 0.055 Uiso 1 1 calc R U
H13B H 0.895238 0.575173 0.266966 0.055 Uiso 1 1 calc R U
H13C H 0.783122 0.615230 0.238922 0.055 Uiso 1 1 calc R U
C14 C 0.7089(2) 0.3141(2) 0.40938(13) 0.0347(6) Uani 1 1 d . .
H14A H 0.668801 0.372965 0.416709 0.042 Uiso 1 1 calc R U
H14B H 0.678613 0.253556 0.423337 0.042 Uiso 1 1 calc R U
C15 C 0.8177(2) 0.3258(2) 0.44681(14) 0.0377(7) Uani 1 1 d . .
H15A H 0.819336 0.310874 0.489910 0.045 Uiso 1 1 calc R U
H15B H 0.861092 0.275865 0.432638 0.045 Uiso 1 1 calc R U
C16 C 0.8614(2) 0.4306(2) 0.44260(14) 0.0349(6) Uani 1 1 d . .
H16A H 0.922809 0.437826 0.475801 0.042 Uiso 1 1 calc R U
H16B H 0.811523 0.480599 0.449847 0.042 Uiso 1 1 calc R U
C17 C 0.5670(2) 0.2835(2) 0.29539(13) 0.0329(6) Uani 1 1 d . .
C18 C 0.5011(2) 0.3605(3) 0.30141(16) 0.0424(7) Uani 1 1 d . .
H18 H 0.525596 0.419258 0.323850 0.051 Uiso 1 1 calc R U
C19 C 0.3987(3) 0.3506(3) 0.27419(19) 0.0543(9) Uani 1 1 d . .
H19 H 0.353618 0.403307 0.278356 0.065 Uiso 1 1 calc R U
C20 C 0.3615(3) 0.2674(3) 0.24181(17) 0.0530(9) Uani 1 1 d . .
H20 H 0.291264 0.261867 0.223899 0.064 Uiso 1 1 calc R U
C21 C 0.4270(3) 0.1911(3) 0.23519(16) 0.0542(10) Uani 1 1 d . .
H21 H 0.401688 0.132999 0.212263 0.065 Uiso 1 1 calc R U
C22 C 0.5297(2) 0.1987(3) 0.26190(15) 0.0424(7) Uani 1 1 d . .
H22 H 0.574417 0.145973 0.257239 0.051 Uiso 1 1 calc R U
C23 C 0.7637(2) 0.1846(2) 0.32107(13) 0.0331(6) Uani 1 1 d . .
C24 C 0.8386(2) 0.1805(3) 0.28857(15) 0.0411(7) Uani 1 1 d . .
H24 H 0.854796 0.238862 0.268597 0.049 Uiso 1 1 calc R U
C25 C 0.8902(3) 0.0912(3) 0.28512(19) 0.0537(9) Uani 1 1 d . .
H25 H 0.941544 0.089043 0.262872 0.064 Uiso 1 1 calc R U
C26 C 0.8677(3) 0.0070(3) 0.31335(18) 0.0563(10) Uani 1 1 d . .
H26 H 0.903467 -0.053618 0.310939 0.068 Uiso 1 1 calc R U
C27 C 0.7938(4) 0.0094(3) 0.3451(2) 0.0706(13) Uani 1 1 d . .
H27 H 0.777702 -0.049658 0.364463 0.085 Uiso 1 1 calc R U
C28 C 0.7422(3) 0.0981(3) 0.3491(2) 0.0600(11) Uani 1 1 d . .
H28 H 0.691148 0.099212 0.371607 0.072 Uiso 1 1 calc R U
C29 C 1.0089(2) 0.3922(2) 0.36889(14) 0.0311(6) Uani 1 1 d . .
C30 C 1.0254(2) 0.3630(2) 0.31293(16) 0.0392(7) Uani 1 1 d . .
H30 H 0.974826 0.374700 0.276869 0.047 Uiso 1 1 calc R U
C31 C 1.1159(3) 0.3165(3) 0.30963(18) 0.0503(9) Uani 1 1 d . .
H31 H 1.126344 0.295283 0.271453 0.060 Uiso 1 1 calc R U
C32 C 1.1899(3) 0.3015(3) 0.3614(2) 0.0549(10) Uani 1 1 d . .
H32 H 1.251758 0.270524 0.358895 0.066 Uiso 1 1 calc R U
C33 C 1.1749(3) 0.3312(3) 0.41709(19) 0.0521(9) Uani 1 1 d . .
H33 H 1.226671 0.320985 0.452772 0.063 Uiso 1 1 calc R U
C34 C 1.0845(2) 0.3760(2) 0.42118(16) 0.0419(7) Uani 1 1 d . .
H34 H 1.074107 0.395596 0.459673 0.050 Uiso 1 1 calc R U
C35 C 0.9383(2) 0.5910(2) 0.38397(15) 0.0358(7) Uani 1 1 d . .
C36 C 0.8754(3) 0.6622(3) 0.40135(19) 0.0528(9) Uani 1 1 d . .
H36 H 0.810135 0.643474 0.406034 0.063 Uiso 1 1 calc R U
C37 C 0.9086(4) 0.7607(3) 0.4118(2) 0.0683(12) Uani 1 1 d . .
H37 H 0.866786 0.808605 0.425241 0.082 Uiso 1 1 calc R U
C38 C 0.9999(3) 0.7894(3) 0.4031(2) 0.0721(13) Uani 1 1 d . .
H38 H 1.021107 0.857305 0.409857 0.087 Uiso 1 1 calc R U
C39 C 1.0613(3) 0.7215(3) 0.3847(2) 0.0620(11) Uani 1 1 d . .
H39 H 1.124652 0.742506 0.378009 0.074 Uiso 1 1 calc R U
C40 C 1.0321(2) 0.6216(3) 0.37569(18) 0.0458(8) Uani 1 1 d . .
H40 H 1.076158 0.574150 0.363876 0.055 Uiso 1 1 calc R U
C41 C 0.6257(3) 0.1205(3) 0.09187(16) 0.0465(8) Uani 1 1 d . .
H41 H 0.552763 0.119722 0.093501 0.056 Uiso 1 1 calc R U

loop_
_atom_site_aniso_label
_atom_site_aniso_U_11
_atom_site_aniso_U_22
_atom_site_aniso_U_33
_atom_site_aniso_U_23
_atom_site_aniso_U_13
_atom_site_aniso_U_12
Pt1 0.02038(6) 0.03003(6) 0.03001(6) 0.00317(4) 0.00377(4) -0.00079(4)
Cl1 0.0434(4) 0.0579(5) 0.0571(5) -0.0124(4) 0.0174(4) -0.0143(4)
Cl2 0.0614(5) 0.0421(4) 0.0494(5) -0.0028(4) 0.0173(4) -0.0008(4)
Cl3 0.0459(5) 0.0449(5) 0.0832(7) -0.0085(5) 0.0067(5) 0.0016(4)
Cl4 0.0849(8) 0.1092(10) 0.0443(5) 0.0107(6) 0.0081(5) -0.0023(7)
P1 0.0244(3) 0.0302(4) 0.0303(4) -0.0006(3) 0.0080(3) -0.0019(3)
P2 0.0204(3) 0.0285(3) 0.0347(4) -0.0018(3) 0.0028(3) 0.0002(3)
O1 0.0369(12) 0.0469(13) 0.0615(16) 0.0052(12) -0.0132(11) -0.0077(11)
O2 0.0630(19) 0.0656(19) 0.092(2) 0.0391(17) -0.0315(17) -0.0187(15)
N1 0.0328(13) 0.0421(14) 0.0332(13) 0.0035(11) 0.0028(11) 0.0011(11)
C1 0.0292(14) 0.0416(17) 0.0297(14) 0.0008(12) 0.0033(12) 0.0054(12)
C2 0.0317(14) 0.0368(15) 0.0310(15) -0.0021(12) 0.0087(12) 0.0000(12)
C3 0.0336(15) 0.0333(15) 0.0332(15) 0.0015(12) 0.0038(12) 0.0020(12)
C4 0.0308(14) 0.0356(15) 0.0343(15) -0.0015(12) 0.0028(12) 0.0004(12)
C5 0.0308(15) 0.0374(16) 0.0400(17) -0.0011(13) 0.0042(13) -0.0005(13)
C6 0.0360(16) 0.0371(16) 0.0386(16) 0.0034(13) 0.0064(13) 0.0011(13)
C7 0.0302(14) 0.0351(15) 0.0338(15) 0.0058(12) 0.0063(12) -0.0005(12)
C8 0.0334(16) 0.0439(18) 0.0331(16) 0.0014(13) -0.0017(13) -0.0047(14)
C9 0.0281(14) 0.0488(19) 0.0374(16) -0.0040(14) 0.0021(12) -0.0077(13)
C10 0.0377(17) 0.047(2) 0.050(2) 0.0052(16) 0.0057(15) -0.0079(15)
C11 0.0425(18) 0.0384(17) 0.0463(19) 0.0006(15) -0.0039(15) -0.0031(15)
C12 0.047(2) 0.053(2) 0.082(3) 0.006(2) -0.024(2) -0.0031(18)
C13 0.0343(16) 0.0468(19) 0.053(2) 0.0179(16) 0.0037(15) -0.0070(14)
C14 0.0326(14) 0.0424(16) 0.0314(14) -0.0012(13) 0.0121(12) -0.0032(13)
C15 0.0361(15) 0.0432(17) 0.0329(15) 0.0023(13) 0.0060(13) 0.0007(14)
C16 0.0315(14) 0.0390(16) 0.0334(15) -0.0063(12) 0.0059(12) -0.0011(12)
C17 0.0261(13) 0.0412(16) 0.0326(15) -0.0014(12) 0.0094(12) -0.0054(12)
C18 0.0331(16) 0.0452(18) 0.0481(19) -0.0031(15) 0.0082(14) -0.0031(14)
C19 0.0292(16) 0.067(2) 0.066(2) 0.003(2) 0.0101(17) 0.0052(16)
C20 0.0274(16) 0.079(3) 0.051(2) 0.0024(19) 0.0037(15) -0.0130(17)
C21 0.049(2) 0.070(2) 0.0430(19) -0.0133(18) 0.0101(16) -0.0278(19)
C22 0.0369(16) 0.0494(19) 0.0431(18) -0.0096(15) 0.0136(14) -0.0097(14)
C23 0.0302(14) 0.0339(15) 0.0347(15) -0.0011(12) 0.0064(12) -0.0002(12)
C24 0.0375(16) 0.0413(17) 0.0468(18) -0.0031(14) 0.0146(14) 0.0003(14)
C25 0.0421(19) 0.062(2) 0.061(2) -0.0114(19) 0.0191(18) 0.0090(17)
C26 0.063(2) 0.043(2) 0.058(2) -0.0055(17) 0.0049(19) 0.0180(18)
C27 0.097(3) 0.040(2) 0.083(3) 0.017(2) 0.039(3) 0.014(2)
C28 0.071(3) 0.0432(19) 0.078(3) 0.0135(19) 0.043(2) 0.0092(19)
C29 0.0213(12) 0.0265(14) 0.0429(17) -0.0004(12) 0.0019(12) 0.0003(11)
C30 0.0288(15) 0.0399(17) 0.0481(19) 0.0006(14) 0.0072(14) 0.0049(13)
C31 0.0412(18) 0.052(2) 0.062(2) 0.0024(18) 0.0212(17) 0.0116(16)
C32 0.0345(17) 0.048(2) 0.084(3) 0.0080(19) 0.0163(18) 0.0157(15)
C33 0.0321(16) 0.047(2) 0.069(2) 0.0044(18) -0.0062(16) 0.0095(15)
C34 0.0336(16) 0.0393(17) 0.0488(19) -0.0024(14) 0.0010(14) 0.0061(13)
C35 0.0274(14) 0.0305(14) 0.0456(18) -0.0033(13) 0.0002(13) 0.0004(11)
C36 0.0456(19) 0.0362(18) 0.078(3) -0.0014(17) 0.0167(19) 0.0066(15)
C37 0.075(3) 0.0313(19) 0.099(4) -0.005(2) 0.021(3) 0.0123(19)
C38 0.067(3) 0.0277(18) 0.107(4) 0.001(2) -0.011(3) -0.0070(18)
C39 0.0350(18) 0.044(2) 0.097(3) 0.010(2) -0.005(2) -0.0116(16)
C40 0.0296(15) 0.0356(17) 0.070(2) 0.0037(16) 0.0060(16) -0.0004(13)
C41 0.0362(17) 0.055(2) 0.051(2) -0.0026(16) 0.0137(15) -0.0038(15)

loop_
_atom_type_symbol
_atom_type_description
_atom_type_scat_dispersion_real
_atom_type_scat_dispersion_imag
_atom_type_scat_source
C C 0.0033 0.0016 'International Tables Vol C Tables 4.2.6.8 and 6.1.1.4'
H H 0.0000 0.0000 'International Tables Vol C Tables 4.2.6.8 and 6.1.1.4'
Cl Cl 0.1484 0.1585 'International Tables Vol C Tables 4.2.6.8 and 6.1.1.4'
N N 0.0061 0.0033 'International Tables Vol C Tables 4.2.6.8 and 6.1.1.4'
O O 0.0106 0.0060 'International Tables Vol C Tables 4.2.6.8 and 6.1.1.4'
P P 0.1023 0.0942 'International Tables Vol C Tables 4.2.6.8 and 6.1.1.4'
Pt Pt -1.7033 8.3905 'International Tables Vol C Tables 4.2.6.8 and 6.1.1.4'

loop_
_geom_angle_atom_site_label_1
_geom_angle_atom_site_label_2
_geom_angle_atom_site_label_3
_geom_angle
C7 Pt1 C13 85.80(13)
C7 Pt1 P2 173.97(9)
C13 Pt1 P2 89.52(10)
C7 Pt1 P1 92.12(8)
C13 Pt1 P1 177.18(11)
P2 Pt1 P1 92.67(3)
C23 P1 C17 106.42(14)
C23 P1 C14 103.79(14)
C17 P1 C14 104.03(13)
C23 P1 Pt1 113.42(10)
C17 P1 Pt1 113.31(10)
C14 P1 Pt1 114.87(10)
C29 P2 C35 103.64(13)
C29 P2 C16 107.27(14)
C35 P2 C16 102.23(14)
C29 P2 Pt1 112.55(10)
C35 P2 Pt1 114.73(10)
C16 P2 Pt1 115.25(10)
C11 O1 C12 116.9(3)
C7 N1 C1 176.7(3)
C6 C1 N1 118.0(3)
C6 C1 C2 123.0(3)
N1 C1 C2 119.0(3)
C3 C2 C1 116.5(3)
C3 C2 C8 122.0(3)
C1 C2 C8 121.5(3)
C2 C3 C4 121.7(3)
C2 C3 H3 119.2
C4 C3 H3 119.2
C3 C4 C5 120.3(3)
C3 C4 C11 118.0(3)
C5 C4 C11 121.7(3)
C6 C5 C4 119.4(3)
C6 C5 H5 120.3
C4 C5 H5 120.3
C5 C6 C1 119.1(3)
C5 C6 H6 120.4
C1 C6 H6 120.4
N1 C7 Pt1 174.7(3)
C9 C8 C2 124.6(3)
C9 C8 H8 122(2)
C2 C8 H8 113(2)
C10 C9 C8 179.2(4)
C9 C10 H10A 121(2)
C9 C10 H10B 118(2)
H10A C10 H10B 120(3)
O2 C11 O1 123.6(3)
O2 C11 C4 124.4(3)
O1 C11 C4 112.0(3)
O1 C12 H12A 109.5
O1 C12 H12B 109.5
H12A C12 H12B 109.5
O1 C12 H12C 109.5
H12A C12 H12C 109.5
H12B C12 H12C 109.5
Pt1 C13 H13A 109.5
Pt1 C13 H13B 109.5
H13A C13 H13B 109.5
Pt1 C13 H13C 109.5
H13A C13 H13C 109.5
H13B C13 H13C 109.5
C15 C14 P1 113.0(2)
C15 C14 H14A 109.0
P1 C14 H14A 109.0
C15 C14 H14B 109.0
P1 C14 H14B 109.0
H14A C14 H14B 107.8
C16 C15 C14 113.4(3)
C16 C15 H15A 108.9
C14 C15 H15A 108.9
C16 C15 H15B 108.9
C14 C15 H15B 108.9
H15A C15 H15B 107.7
C15 C16 P2 116.2(2)
C15 C16 H16A 108.2
P2 C16 H16A 108.2
C15 C16 H16B 108.2
P2 C16 H16B 108.2
H16A C16 H16B 107.4
C18 C17 C22 119.5(3)
C18 C17 P1 117.4(2)
C22 C17 P1 123.0(2)
C17 C18 C19 119.2(3)
C17 C18 H18 120.4
C19 C18 H18 120.4
C20 C19 C18 121.6(4)
C20 C19 H19 119.2
C18 C19 H19 119.2
C19 C20 C21 119.3(3)
C19 C20 H20 120.3
C21 C20 H20 120.3
C20 C21 C22 120.4(3)
C20 C21 H21 119.8
C22 C21 H21 119.8
C17 C22 C21 120.0(3)
C17 C22 H22 120.0
C21 C22 H22 120.0
C28 C23 C24 118.0(3)
C28 C23 P1 122.1(2)
C24 C23 P1 119.8(2)
C23 C24 C25 120.3(3)
C23 C24 H24 119.9
C25 C24 H24 119.9
C26 C25 C24 120.5(3)
C26 C25 H25 119.8
C24 C25 H25 119.8
C25 C26 C27 120.1(3)
C25 C26 H26 120.0
C27 C26 H26 120.0
C26 C27 C28 120.0(4)
C26 C27 H27 120.0
C28 C27 H27 120.0
C23 C28 C27 121.1(3)
C23 C28 H28 119.4
C27 C28 H28 119.4
C30 C29 C34 119.2(3)
C30 C29 P2 119.1(2)
C34 C29 P2 121.5(2)
C29 C30 C31 120.2(3)
C29 C30 H30 119.9
C31 C30 H30 119.9
C32 C31 C30 120.1(4)
C32 C31 H31 120.0
C30 C31 H31 120.0
C31 C32 C33 120.3(3)
C31 C32 H32 119.8
C33 C32 H32 119.8
C32 C33 C34 120.2(3)
C32 C33 H33 119.9
C34 C33 H33 119.9
C33 C34 C29 120.0(3)
C33 C34 H34 120.0
C29 C34 H34 120.0
C40 C35 C36 118.7(3)
C40 C35 P2 122.0(2)
C36 C35 P2 119.3(2)
C37 C36 C35 119.6(4)
C37 C36 H36 120.2
C35 C36 H36 120.2
C38 C37 C36 120.9(4)
C38 C37 H37 119.5
C36 C37 H37 119.5
C37 C38 C39 120.2(4)
C37 C38 H38 119.9
C39 C38 H38 119.9
C38 C39 C40 120.5(4)
C38 C39 H39 119.7
C40 C39 H39 119.7
C39 C40 C35 120.0(3)
C39 C40 H40 120.0
C35 C40 H40 120.0
Cl2 C41 Cl4 110.3(2)
Cl2 C41 Cl3 110.30(19)
Cl4 C41 Cl3 109.0(2)
Cl2 C41 H41 109.1
Cl4 C41 H41 109.1
Cl3 C41 H41 109.1

loop_
_geom_bond_atom_site_label_1
_geom_bond_atom_site_label_2
_geom_bond_distance
Pt1 C7 1.959(3)
Pt1 C13 2.119(3)
Pt1 P2 2.2920(8)
Pt1 P1 2.3187(7)
Cl2 C41 1.736(4)
Cl3 C41 1.770(4)
Cl4 C41 1.765(4)
P1 C23 1.820(3)
P1 C17 1.821(3)
P1 C14 1.821(3)
P2 C29 1.819(3)
P2 C35 1.822(3)
P2 C16 1.823(3)
O1 C11 1.322(4)
O1 C12 1.451(4)
O2 C11 1.198(4)
N1 C7 1.150(4)
N1 C1 1.401(4)
C1 C6 1.394(4)
C1 C2 1.401(4)
C2 C3 1.389(4)
C2 C8 1.473(4)
C3 C4 1.390(4)
C3 H3 0.9500
C4 C5 1.404(4)
C4 C11 1.496(4)
C5 C6 1.377(4)
C5 H5 0.9500
C6 H6 0.9500
C8 C9 1.307(5)
C8 H8 0.92(4)
C9 C10 1.294(5)
C10 H10A 0.99(4)
C10 H10B 0.95(4)
C12 H12A 0.9800
C12 H12B 0.9800
C12 H12C 0.9800
C13 H13A 0.9800
C13 H13B 0.9800
C13 H13C 0.9800
C14 C15 1.532(4)
C14 H14A 0.9900
C14 H14B 0.9900
C15 C16 1.528(4)
C15 H15A 0.9900
C15 H15B 0.9900
C16 H16A 0.9900
C16 H16B 0.9900
C17 C18 1.388(4)
C17 C22 1.388(4)
C18 C19 1.392(5)
C18 H18 0.9500
C19 C20 1.359(6)
C19 H19 0.9500
C20 C21 1.382(6)
C20 H20 0.9500
C21 C22 1.391(5)
C21 H21 0.9500
C22 H22 0.9500
C23 C28 1.379(5)
C23 C24 1.388(4)
C24 C25 1.391(5)
C24 H24 0.9500
C25 C26 1.360(6)
C25 H25 0.9500
C26 C27 1.362(6)
C26 H26 0.9500
C27 C28 1.387(6)
C27 H27 0.9500
C28 H28 0.9500
C29 C30 1.391(4)
C29 C34 1.393(4)
C30 C31 1.394(4)
C30 H30 0.9500
C31 C32 1.370(5)
C31 H31 0.9500
C32 C33 1.380(6)
C32 H32 0.9500
C33 C34 1.388(5)
C33 H33 0.9500
C34 H34 0.9500
C35 C40 1.391(4)
C35 C36 1.392(5)
C36 C37 1.390(5)
C36 H36 0.9500
C37 C38 1.355(6)
C37 H37 0.9500
C38 C39 1.358(6)
C38 H38 0.9500
C39 C40 1.391(5)
C39 H39 0.9500
C40 H40 0.9500
C41 H41 1.0000

loop_
_geom_torsion_atom_site_label_1
_geom_torsion_atom_site_label_2
_geom_torsion_atom_site_label_3
_geom_torsion_atom_site_label_4
_geom_torsion
C6 C1 C2 C3 1.1(4)
N1 C1 C2 C3 -178.3(3)
C6 C1 C2 C8 -179.3(3)
N1 C1 C2 C8 1.3(4)
C1 C2 C3 C4 0.8(4)
C8 C2 C3 C4 -178.8(3)
C2 C3 C4 C5 -2.2(5)
C2 C3 C4 C11 177.0(3)
C3 C4 C5 C6 1.8(5)
C11 C4 C5 C6 -177.4(3)
C4 C5 C6 C1 0.0(5)
N1 C1 C6 C5 177.9(3)
C2 C1 C6 C5 -1.5(5)
C3 C2 C8 C9 2.9(5)
C1 C2 C8 C9 -176.7(3)
C12 O1 C11 O2 -2.4(6)
C12 O1 C11 C4 177.4(3)
C3 C4 C11 O2 10.6(6)
C5 C4 C11 O2 -170.2(4)
C3 C4 C11 O1 -169.2(3)
C5 C4 C11 O1 10.0(5)
C23 P1 C14 C15 65.8(3)
C17 P1 C14 C15 176.9(2)
Pt1 P1 C14 C15 -58.6(2)
P1 C14 C15 C16 75.4(3)
C14 C15 C16 P2 -73.2(3)
C29 P2 C16 C15 -73.2(2)
C35 P2 C16 C15 178.1(2)
Pt1 P2 C16 C15 53.0(2)
C23 P1 C17 C18 173.0(2)
C14 P1 C17 C18 63.8(3)
Pt1 P1 C17 C18 -61.6(3)
C23 P1 C17 C22 -11.2(3)
C14 P1 C17 C22 -120.4(3)
Pt1 P1 C17 C22 114.2(3)
C22 C17 C18 C19 0.6(5)
P1 C17 C18 C19 176.6(3)
C17 C18 C19 C20 0.0(6)
C18 C19 C20 C21 -0.6(6)
C19 C20 C21 C22 0.6(6)
C18 C17 C22 C21 -0.6(5)
P1 C17 C22 C21 -176.3(3)
C20 C21 C22 C17 -0.1(5)
C17 P1 C23 C28 -61.9(3)
C14 P1 C23 C28 47.5(3)
Pt1 P1 C23 C28 172.8(3)
C17 P1 C23 C24 120.8(3)
C14 P1 C23 C24 -129.8(3)
Pt1 P1 C23 C24 -4.5(3)
C28 C23 C24 C25 -0.3(5)
P1 C23 C24 C25 177.1(3)
C23 C24 C25 C26 0.2(6)
C24 C25 C26 C27 0.3(6)
C25 C26 C27 C28 -0.6(7)
C24 C23 C28 C27 0.0(6)
P1 C23 C28 C27 -177.3(4)
C26 C27 C28 C23 0.5(8)
C35 P2 C29 C30 -102.2(3)
C16 P2 C29 C30 150.1(2)
Pt1 P2 C29 C30 22.3(3)
C35 P2 C29 C34 71.6(3)
C16 P2 C29 C34 -36.0(3)
Pt1 P2 C29 C34 -163.8(2)
C34 C29 C30 C31 1.0(5)
P2 C29 C30 C31 175.0(3)
C29 C30 C31 C32 -1.4(5)
C30 C31 C32 C33 0.7(6)
C31 C32 C33 C34 0.4(6)
C32 C33 C34 C29 -0.8(5)
C30 C29 C34 C33 0.0(5)
P2 C29 C34 C33 -173.8(3)
C29 P2 C35 C40 15.3(3)
C16 P2 C35 C40 126.7(3)
Pt1 P2 C35 C40 -107.8(3)
C29 P2 C35 C36 -166.1(3)
C16 P2 C35 C36 -54.7(3)
Pt1 P2 C35 C36 70.8(3)
C40 C35 C36 C37 -2.0(6)
P2 C35 C36 C37 179.4(3)
C35 C36 C37 C38 2.5(7)
C36 C37 C38 C39 -0.9(8)
C37 C38 C39 C40 -1.1(7)
C38 C39 C40 C35 1.6(7)
C36 C35 C40 C39 -0.1(6)
P2 C35 C40 C39 178.6(3)
